data_7111305
loop_
_publ_author_name
'Ali Khan, Arif'
'Wismach, Cathleen'
'Jones, Peter G.'
'Streubel, Rainer'

_publ_section_title
;
 Electrophilic terminal phosphinidene complex?Lewis base adducts:
 Chemistry between carbon?halide bond activation and weak Lewis base
 adduct formation
;
_journal_issue 23
_journal_name_full 'Chemical Communications'
_journal_page_first 2892
_journal_paper_doi 10.1039/b309443j
_journal_year 2003
_chemical_formula_sum 'C19 H26 Br O5 P Si2 W'
_chemical_formula_weight 685.31
_chemical_name_systematic
;
?
;
_space_group_IT_number 2
_symmetry_cell_setting triclinic
_symmetry_space_group_name_Hall '-P 1'
_symmetry_space_group_name_H-M 'P -1'
_atom_sites_solution_hydrogens geom
_atom_sites_solution_primary heavy
_atom_sites_solution_secondary difmap
_audit_creation_method SHELXL-97
_cell_angle_alpha 87.965(4)
_cell_angle_beta 88.558(4)
_cell_angle_gamma 68.778(4)
_cell_formula_units_Z 2
_cell_length_a 9.0099(6)
_cell_length_b 10.2351(6)
_cell_length_c 14.4398(11)
_cell_measurement_reflns_used 6756
_cell_measurement_temperature 133(2)
_cell_measurement_theta_max 30.535
_cell_measurement_theta_min 2.588
_cell_volume 1240.40(15)
_computing_cell_refinement 'Bruker Saint'
_computing_data_collection 'Bruker Smart'
_computing_data_reduction 'Bruker SAint'
_computing_molecular_graphics SHELXL-97
_computing_structure_refinement 'SHELXL-97 (Sheldrick, 1997)'
_computing_structure_solution 'SHELXS-97 (Sheldrick, 1990)'
_diffrn_ambient_temperature 133(2)
_diffrn_detector_area_resol_mean 8.192
_diffrn_measured_fraction_theta_full 0.994
_diffrn_measured_fraction_theta_max 0.994
_diffrn_measurement_device_type 'Bruker AXS Smart 1000 CCD'
_diffrn_measurement_method '\w- & \f-scan'
_diffrn_radiation_monochromator graphite
_diffrn_radiation_source 'fine-focus sealed tube'
_diffrn_radiation_type MoK\a
_diffrn_radiation_wavelength 0.71073
_diffrn_reflns_av_R_equivalents 0.0320
_diffrn_reflns_av_sigmaI/netI 0.0358
_diffrn_reflns_limit_h_max 12
_diffrn_reflns_limit_h_min -12
_diffrn_reflns_limit_k_max 14
_diffrn_reflns_limit_k_min -14
_diffrn_reflns_limit_l_max 20
_diffrn_reflns_limit_l_min -20
_diffrn_reflns_number 26263
_diffrn_reflns_theta_full 30.00
_diffrn_reflns_theta_max 30.03
_diffrn_reflns_theta_min 1.41
_exptl_absorpt_coefficient_mu 6.454
_exptl_absorpt_correction_T_max 0.8017
_exptl_absorpt_correction_T_min 0.6122
_exptl_absorpt_correction_type multi-scan
_exptl_absorpt_process_details sadabs
_exptl_crystal_colour colourless
_exptl_crystal_density_diffrn 1.835
_exptl_crystal_density_method 'not measured'
_exptl_crystal_description tablet
_exptl_crystal_F_000 664
_exptl_crystal_size_max 0.12
_exptl_crystal_size_mid 0.12
_exptl_crystal_size_min 0.05
_refine_diff_density_max 1.350
_refine_diff_density_min -0.898
_refine_diff_density_rms 0.119
_refine_ls_extinction_method none
_refine_ls_goodness_of_fit_ref 1.002
_refine_ls_hydrogen_treatment 'rigid methyls, others riding'
_refine_ls_matrix_type full
_refine_ls_number_parameters 268
_refine_ls_number_reflns 7239
_refine_ls_number_restraints 36
_refine_ls_restrained_S_all 1.000
_refine_ls_R_factor_all 0.0299
_refine_ls_R_factor_gt 0.0231
_refine_ls_shift/su_max 0.002
_refine_ls_shift/su_mean 0.000
_refine_ls_structure_factor_coef Fsqd
_refine_ls_weighting_details 'calc w=1/[\s^2^(Fo^2^)+(0.0247P)^2^+0.0000P] where P=(Fo^2^+2Fc^2^)/3'
_refine_ls_weighting_scheme calc
_refine_ls_wR_factor_gt 0.0486
_refine_ls_wR_factor_ref 0.0502
_reflns_number_gt 6362
_reflns_number_total 7239
_reflns_threshold_expression >2sigma(I)
_cod_data_source_file b309443jsup1.cif
_cod_data_source_block gies
_cod_depositor_comments
;
The following automatic conversions were performed:

'_atom_sites_solution_primary' value 'heavy-atom' was changed to
'heavy'.

Automatic conversion script
Id: cif_fix_values 6452 2018-10-05 10:23:21Z andrius 
;
_cod_database_code 7111305

loop_
_symmetry_equiv_pos_as_xyz
'x, y, z'
'-x, -y, -z'

loop_
_atom_site_label
_atom_site_type_symbol
_atom_site_fract_x
_atom_site_fract_y
_atom_site_fract_z
_atom_site_U_iso_or_equiv
_atom_site_adp_type
_atom_site_occupancy
_atom_site_symmetry_multiplicity
_atom_site_calc_flag
_atom_site_refinement_flags
W W 0.790725(12) 0.242041(11) 0.334215(7) 0.01549(3) Uani 1 1 d .
Br Br 0.54622(3) 0.41438(3) 0.123031(19) 0.02653(7) Uani 1 1 d .
P P 0.69403(8) 0.46004(7) 0.23356(5) 0.01709(13) Uani 1 1 d .
Si1 Si 0.37657(9) 0.74098(9) 0.22829(6) 0.02479(17) Uani 1 1 d U
Si2 Si 0.68587(9) 0.72116(8) 0.34275(5) 0.01963(15) Uani 1 1 d U
O1 O 0.8814(3) -0.0418(3) 0.44988(16) 0.0412(6) Uani 1 1 d .
O2 O 0.9123(3) 0.0632(2) 0.15257(15) 0.0342(5) Uani 1 1 d .
O3 O 0.6784(3) 0.4101(3) 0.51957(14) 0.0358(5) Uani 1 1 d .
O4 O 1.1335(2) 0.2462(2) 0.37677(15) 0.0325(5) Uani 1 1 d .
O5 O 0.4523(3) 0.2182(3) 0.30855(16) 0.0423(6) Uani 1 1 d .
C1 C 0.8508(3) 0.0620(3) 0.40913(19) 0.0258(6) Uani 1 1 d .
C2 C 0.8698(3) 0.1295(3) 0.21590(19) 0.0210(5) Uani 1 1 d .
C3 C 0.7165(3) 0.3508(3) 0.45211(19) 0.0232(6) Uani 1 1 d .
C4 C 1.0118(3) 0.2461(3) 0.35809(19) 0.0226(6) Uani 1 1 d .
C5 C 0.5723(3) 0.2297(3) 0.31778(19) 0.0252(6) Uani 1 1 d .
C6 C 0.5669(3) 0.6211(3) 0.28769(17) 0.0170(5) Uani 1 1 d U
H6 H 0.5241 0.5847 0.3434 0.020 Uiso 1 1 calc R
C7 C 0.2256(3) 0.6540(4) 0.2364(2) 0.0354(7) Uani 1 1 d U
H7A H 0.1184 0.7257 0.2400 0.042 Uiso 1 1 calc R
H7B H 0.2449 0.5928 0.2921 0.042 Uiso 1 1 calc R
H7C H 0.2345 0.5981 0.1814 0.042 Uiso 1 1 calc R
C8 C 0.2834(4) 0.9078(3) 0.2924(2) 0.0397(8) Uani 1 1 d U
H8A H 0.3595 0.9557 0.2955 0.048 Uiso 1 1 calc R
H8B H 0.2542 0.8861 0.3554 0.048 Uiso 1 1 calc R
H8C H 0.1878 0.9686 0.2600 0.048 Uiso 1 1 calc R
C9 C 0.4122(4) 0.7920(3) 0.1063(2) 0.0327(7) Uani 1 1 d U
H9A H 0.4613 0.7074 0.0702 0.039 Uiso 1 1 calc R
H9B H 0.4834 0.8452 0.1063 0.039 Uiso 1 1 calc R
H9C H 0.3106 0.8501 0.0785 0.039 Uiso 1 1 calc R
C10 C 0.5759(4) 0.8070(3) 0.4484(2) 0.0290(7) Uani 1 1 d U
H10A H 0.6414 0.8475 0.4820 0.035 Uiso 1 1 calc R
H10B H 0.5527 0.7373 0.4884 0.035 Uiso 1 1 calc R
H10C H 0.4760 0.8814 0.4303 0.035 Uiso 1 1 calc R
C11 C 0.7125(4) 0.8518(3) 0.2560(2) 0.0281(6) Uani 1 1 d U
H11A H 0.6081 0.9216 0.2400 0.034 Uiso 1 1 calc R
H11B H 0.7648 0.8034 0.2000 0.034 Uiso 1 1 calc R
H11C H 0.7783 0.8987 0.2825 0.034 Uiso 1 1 calc R
C12 C 0.8891(3) 0.6025(3) 0.3833(2) 0.0248(6) Uani 1 1 d U
H12A H 0.9479 0.6596 0.4047 0.030 Uiso 1 1 calc R
H12B H 0.9478 0.5453 0.3319 0.030 Uiso 1 1 calc R
H12C H 0.8773 0.5412 0.4343 0.030 Uiso 1 1 calc R
C13 C 0.8277(3) 0.5145(3) 0.15392(18) 0.0206(5) Uani 1 1 d U
H13A H 0.7619 0.5813 0.1065 0.025 Uiso 1 1 calc R
H13B H 0.8814 0.5649 0.1898 0.025 Uiso 1 1 calc R
C14 C 0.9528(3) 0.3957(3) 0.10534(18) 0.0217(5) Uani 1 1 d U
C15 C 1.1031(3) 0.3333(3) 0.1430(2) 0.0267(6) Uani 1 1 d U
H15 H 1.1263 0.3674 0.1991 0.032 Uiso 1 1 calc R
C16 C 1.2205(4) 0.2221(3) 0.1008(2) 0.0324(7) Uani 1 1 d U
H16 H 1.3229 0.1808 0.1276 0.039 Uiso 1 1 calc R
C17 C 1.1861(4) 0.1719(3) 0.0187(2) 0.0328(7) Uani 1 1 d U
H17 H 1.2648 0.0953 -0.0106 0.039 Uiso 1 1 calc R
C18 C 1.0368(4) 0.2340(3) -0.0202(2) 0.0307(7) Uani 1 1 d U
H18 H 1.0134 0.1998 -0.0762 0.037 Uiso 1 1 calc R
C19 C 0.9215(4) 0.3460(3) 0.02245(19) 0.0263(6) Uani 1 1 d U
H19 H 0.8202 0.3891 -0.0053 0.032 Uiso 1 1 calc R

loop_
_atom_site_aniso_label
_atom_site_aniso_U_11
_atom_site_aniso_U_22
_atom_site_aniso_U_33
_atom_site_aniso_U_23
_atom_site_aniso_U_13
_atom_site_aniso_U_12
W 0.01627(5) 0.01567(5) 0.01499(5) 0.00090(4) -0.00002(3) -0.00646(4)
Br 0.03388(15) 0.02560(15) 0.01987(13) -0.00282(11) -0.00708(11) -0.00981(11)
P 0.0199(3) 0.0157(3) 0.0152(3) -0.0012(3) 0.0006(2) -0.0059(2)
Si1 0.0226(4) 0.0233(4) 0.0234(4) -0.0018(3) -0.0034(3) -0.0019(3)
Si2 0.0220(4) 0.0191(4) 0.0185(3) -0.0041(3) 0.0022(3) -0.0080(3)
O1 0.0606(15) 0.0324(14) 0.0393(13) 0.0181(11) -0.0228(11) -0.0277(12)
O2 0.0477(13) 0.0258(12) 0.0296(11) -0.0095(10) 0.0088(10) -0.0136(10)
O3 0.0418(13) 0.0458(15) 0.0234(11) -0.0098(10) 0.0089(9) -0.0201(11)
O4 0.0201(10) 0.0429(14) 0.0365(12) 0.0012(10) -0.0019(9) -0.0139(9)
O5 0.0318(12) 0.0663(18) 0.0388(13) 0.0016(12) -0.0006(10) -0.0299(12)
C1 0.0316(15) 0.0279(16) 0.0228(14) 0.0029(12) -0.0073(11) -0.0165(12)
C2 0.0248(13) 0.0171(14) 0.0230(13) 0.0026(11) -0.0005(10) -0.0102(10)
C3 0.0221(13) 0.0255(15) 0.0232(13) 0.0037(12) 0.0000(10) -0.0103(11)
C4 0.0243(14) 0.0196(14) 0.0218(13) -0.0017(11) 0.0033(10) -0.0057(10)
C5 0.0269(14) 0.0312(17) 0.0202(13) 0.0010(12) 0.0006(11) -0.0139(12)
C6 0.0179(11) 0.0178(13) 0.0145(11) -0.0027(10) 0.0008(9) -0.0051(9)
C7 0.0228(14) 0.052(2) 0.0305(16) -0.0025(15) -0.0034(12) -0.0122(14)
C8 0.0293(16) 0.0315(18) 0.0434(19) -0.0089(15) -0.0056(14) 0.0081(13)
C9 0.0396(17) 0.0275(17) 0.0254(14) 0.0051(13) -0.0068(13) -0.0052(13)
C10 0.0316(15) 0.0334(17) 0.0242(14) -0.0125(13) 0.0057(12) -0.0135(13)
C11 0.0402(16) 0.0225(15) 0.0245(14) -0.0031(12) 0.0042(12) -0.0150(12)
C12 0.0204(13) 0.0283(16) 0.0326(15) 0.0117(12) -0.0114(11) -0.0174(11)
C13 0.0280(13) 0.0180(13) 0.0166(12) -0.0008(10) 0.0065(10) -0.0097(10)
C14 0.0286(14) 0.0167(13) 0.0200(12) -0.0003(10) 0.0081(10) -0.0091(10)
C15 0.0303(15) 0.0293(16) 0.0220(13) -0.0026(12) 0.0062(11) -0.0129(12)
C16 0.0262(15) 0.0342(18) 0.0318(16) 0.0013(14) 0.0056(12) -0.0056(12)
C17 0.0407(17) 0.0220(16) 0.0298(16) -0.0028(13) 0.0136(13) -0.0049(13)
C18 0.0416(17) 0.0273(16) 0.0216(14) -0.0075(12) 0.0102(12) -0.0105(13)
C19 0.0328(15) 0.0242(15) 0.0195(13) -0.0010(11) 0.0038(11) -0.0075(12)

loop_
_atom_type_symbol
_atom_type_description
_atom_type_scat_dispersion_real
_atom_type_scat_dispersion_imag
_atom_type_scat_source
C C 0.0033 0.0016 'International Tables Vol C Tables 4.2.6.8 and 6.1.1.4'
H H 0.0000 0.0000 'International Tables Vol C Tables 4.2.6.8 and 6.1.1.4'
O O 0.0106 0.0060 'International Tables Vol C Tables 4.2.6.8 and 6.1.1.4'
Si Si 0.0817 0.0704 'International Tables Vol C Tables 4.2.6.8 and 6.1.1.4'
P P 0.1023 0.0942 'International Tables Vol C Tables 4.2.6.8 and 6.1.1.4'
Br Br -0.2901 2.4595 'International Tables Vol C Tables 4.2.6.8 and 6.1.1.4'
W W -0.8490 6.8722 'International Tables Vol C Tables 4.2.6.8 and 6.1.1.4'

loop_
_geom_angle_atom_site_label_1
_geom_angle_atom_site_label_2
_geom_angle_atom_site_label_3
_geom_angle
C1 W C3 89.59(12)
C1 W C5 87.88(12)
C3 W C5 91.22(11)
C1 W C4 88.71(11)
C3 W C4 87.38(10)
C5 W C4 176.32(11)
C1 W C2 89.70(11)
C3 W C2 178.94(11)
C5 W C2 89.53(11)
C4 W C2 91.82(10)
C1 W P 174.18(8)
C3 W P 92.65(8)
C5 W P 86.70(9)
C4 W P 96.76(8)
C2 W P 88.14(8)
C6 P C13 104.84(12)
C6 P Br 106.57(8)
C13 P Br 97.13(9)
C6 P W 117.34(9)
C13 P W 122.83(9)
Br P W 105.20(3)
C9 Si1 C8 106.82(16)
C9 Si1 C7 112.60(15)
C8 Si1 C7 104.75(16)
C9 Si1 C6 112.95(13)
C8 Si1 C6 110.82(13)
C7 Si1 C6 108.60(14)
C10 Si2 C11 111.93(14)
C10 Si2 C12 105.86(14)
C11 Si2 C12 108.27(13)
C10 Si2 C6 108.26(12)
C11 Si2 C6 109.39(12)
C12 Si2 C6 113.15(12)
O1 C1 W 177.5(2)
O2 C2 W 177.2(2)
O3 C3 W 178.2(3)
O4 C4 W 175.9(2)
O5 C5 W 177.8(3)
P C6 Si1 120.34(13)
P C6 Si2 112.91(12)
Si1 C6 Si2 113.57(13)
C14 C13 P 114.60(19)
C15 C14 C19 118.5(3)
C15 C14 C13 120.1(2)
C19 C14 C13 121.4(3)
C14 C15 C16 121.7(3)
C15 C16 C17 119.1(3)
C18 C17 C16 119.9(3)
C17 C18 C19 120.2(3)
C18 C19 C14 120.7(3)

loop_
_geom_bond_atom_site_label_1
_geom_bond_atom_site_label_2
_geom_bond_distance
W C1 2.006(3)
W C3 2.030(3)
W C5 2.038(3)
W C4 2.046(3)
W C2 2.058(3)
W P 2.5052(7)
Br P 2.2693(7)
P C6 1.822(2)
P C13 1.859(3)
Si1 C9 1.872(3)
Si1 C8 1.874(3)
Si1 C7 1.875(3)
Si1 C6 1.912(3)
Si2 C10 1.863(3)
Si2 C11 1.875(3)
Si2 C12 1.888(3)
Si2 C6 1.931(3)
O1 C1 1.142(4)
O2 C2 1.132(3)
O3 C3 1.144(3)
O4 C4 1.136(3)
O5 C5 1.140(3)
C13 C14 1.507(4)
C14 C15 1.387(4)
C14 C19 1.391(4)
C15 C16 1.390(4)
C16 C17 1.394(4)
C17 C18 1.386(4)
C18 C19 1.389(4)

loop_
_geom_torsion_atom_site_label_1
_geom_torsion_atom_site_label_2
_geom_torsion_atom_site_label_3
_geom_torsion_atom_site_label_4
_geom_torsion
C1 W P C6 101.0(8)
C3 W P C6 -11.45(12)
C5 W P C6 79.62(12)
C4 W P C6 -99.12(12)
C2 W P C6 169.26(12)
C1 W P C13 -126.4(8)
C3 W P C13 121.15(13)
C5 W P C13 -147.78(13)
C4 W P C13 33.47(13)
C2 W P C13 -58.14(12)
C1 W P Br -17.2(8)
C3 W P Br -129.68(8)
C5 W P Br -38.61(8)
C4 W P Br 142.64(8)
C2 W P Br 51.03(8)
C3 W C1 O1 122(7)
C5 W C1 O1 31(7)
C4 W C1 O1 -151(7)
C2 W C1 O1 -59(7)
P W C1 O1 9(7)
C1 W C2 O2 24(5)
C3 W C2 O2 71(9)
C5 W C2 O2 -64(5)
C4 W C2 O2 113(5)
P W C2 O2 -151(5)
C1 W C3 O3 51(8)
C5 W C3 O3 139(8)
C4 W C3 O3 -38(8)
C2 W C3 O3 4(13)
P W C3 O3 -134(8)
C1 W C4 O4 -44(3)
C3 W C4 O4 45(3)
C5 W C4 O4 -22(5)
C2 W C4 O4 -134(3)
P W C4 O4 138(3)
C1 W C5 O5 -34(6)
C3 W C5 O5 -124(6)
C4 W C5 O5 -56(7)
C2 W C5 O5 56(6)
P W C5 O5 144(6)
C13 P C6 Si1 85.91(17)
Br P C6 Si1 -16.38(17)
W P C6 Si1 -133.88(12)
C13 P C6 Si2 -52.71(16)
Br P C6 Si2 -155.00(10)
W P C6 Si2 87.50(14)
C9 Si1 C6 P -53.5(2)
C8 Si1 C6 P -173.31(18)
C7 Si1 C6 P 72.14(19)
C9 Si1 C6 Si2 84.86(17)
C8 Si1 C6 Si2 -34.9(2)
C7 Si1 C6 Si2 -149.49(14)
C10 Si2 C6 P -145.84(15)
C11 Si2 C6 P 91.96(16)
C12 Si2 C6 P -28.83(18)
C10 Si2 C6 Si1 72.66(17)
C11 Si2 C6 Si1 -49.54(17)
C12 Si2 C6 Si1 -170.33(13)
C6 P C13 C14 176.06(19)
Br P C13 C14 -74.6(2)
W P C13 C14 38.6(2)
P C13 C14 C15 -93.4(3)
P C13 C14 C19 86.7(3)
C19 C14 C15 C16 -1.0(4)
C13 C14 C15 C16 179.0(3)
C14 C15 C16 C17 -0.2(5)
C15 C16 C17 C18 0.7(5)
C16 C17 C18 C19 0.0(5)
C17 C18 C19 C14 -1.2(5)
C15 C14 C19 C18 1.7(4)
C13 C14 C19 C18 -178.3(3)
